data_4332687
loop_
_publ_author_name
'Uchida, Sayaka'
'Kawamoto, Ryosuke'
'Mizuno, Noritaka'

_publ_section_title
;
 Recognition of Small Polar Molecules with an Ionic Crystal of
 \a-Keggin-Type Polyoxometalate with a Macrocation
;
_journal_issue 13
_journal_name_full 'Inorganic Chemistry'
_journal_page_first 5136
_journal_page_last 5144
_journal_paper_doi 10.1021/ic060684x
_journal_volume 45
_journal_year 2006
_chemical_formula_sum 'C6 H44 B Cr3 O72 Rb4 W12'
_chemical_formula_weight 3983.30
_space_group_IT_number 62
_symmetry_cell_setting orthorhombic
_symmetry_space_group_name_Hall '-P 2ac 2n'
_symmetry_space_group_name_H-M 'P n m a'
_atom_sites_solution_primary direct
_atom_sites_solution_secondary difmap
_audit_creation_method SHELXL-97
_cell_angle_alpha 90.00
_cell_angle_beta 90.00
_cell_angle_gamma 90.00
_cell_formula_units_Z 4
_cell_length_a 24.680(10)
_cell_length_b 16.137(5)
_cell_length_c 17.281(9)
_cell_measurement_reflns_used 25
_cell_measurement_temperature 293(2)
_cell_measurement_theta_max 14.30
_cell_measurement_theta_min 17.44
_cell_volume 6882(5)
_computing_cell_refinement
;
MSC/AFC Diffractometer Control Software (Molecular Structure 
Corporation, 1993)
;
_computing_data_collection
;
MSC/AFC Diffractometer Control Software (Molecular Structure 
Corporation, 1993)
;
_computing_data_reduction
;
teXsan (Molecular Structure Corporation, 1995)
;
_computing_publication_material 'SHELXL-97 (Sheldrick, 1997)'
_computing_structure_refinement 'SHELXL-97 (Sheldrick, 1997)'
_computing_structure_solution 'SHELXS-97 (Sheldrick, 1990)'
_diffrn_ambient_temperature 293(2)
_diffrn_measured_fraction_theta_full 0.952
_diffrn_measured_fraction_theta_max 0.952
_diffrn_measurement_device_type
;
RIGAKU four-cricle automatic X-ray diffractometer
;
_diffrn_measurement_method \w--2\q
_diffrn_radiation_monochromator graphite
_diffrn_radiation_source 'normal focus rotating anode'
_diffrn_radiation_type MoK\a
_diffrn_radiation_wavelength 0.71069
_diffrn_reflns_av_R_equivalents 0.0000
_diffrn_reflns_av_sigmaI/netI 0.2719
_diffrn_reflns_limit_h_max 34
_diffrn_reflns_limit_h_min 0
_diffrn_reflns_limit_k_max 22
_diffrn_reflns_limit_k_min 0
_diffrn_reflns_limit_l_max 0
_diffrn_reflns_limit_l_min -24
_diffrn_reflns_number 10375
_diffrn_reflns_theta_full 30.01
_diffrn_reflns_theta_max 30.01
_diffrn_reflns_theta_min 2.52
_diffrn_standards_decay_% -8.5
_diffrn_standards_interval_count 200
_diffrn_standards_number 3
_exptl_absorpt_coefficient_mu 23.352
_exptl_absorpt_correction_T_max 1.0000
_exptl_absorpt_correction_T_min 0.3167
_exptl_absorpt_correction_type psi-scan
_exptl_crystal_colour green
_exptl_crystal_density_diffrn 3.844
_exptl_crystal_density_method 'not measured'
_exptl_crystal_description needle
_exptl_crystal_F_000 7076
_exptl_crystal_size_max 0.40
_exptl_crystal_size_mid 0.08
_exptl_crystal_size_min 0.03
_refine_diff_density_max 3.511
_refine_diff_density_min -3.168
_refine_diff_density_rms 0.512
_refine_ls_extinction_method none
_refine_ls_goodness_of_fit_ref 0.938
_refine_ls_matrix_type full
_refine_ls_number_parameters 456
_refine_ls_number_reflns 10375
_refine_ls_number_restraints 0
_refine_ls_restrained_S_all 0.938
_refine_ls_R_factor_all 0.2496
_refine_ls_R_factor_gt 0.0649
_refine_ls_shift/su_max 0.020
_refine_ls_shift/su_mean 0.001
_refine_ls_structure_factor_coef Fsqd
_refine_ls_weighting_details 'w=1/[\s^2^(Fo^2^)+(0.0444P)^2^+0.0000P] where P=(Fo^2^+2Fc^2^)/3'
_refine_ls_weighting_scheme calc
_refine_ls_wR_factor_gt 0.1239
_refine_ls_wR_factor_ref 0.1710
_reflns_number_gt 3879
_reflns_number_total 10375
_reflns_threshold_expression >2sigma(I)
_cod_data_source_file ic060684xsup3.cif
_cod_data_source_block '__3a'
_cod_depositor_comments
;
The following automatic conversions were performed:

'_exptl_absorpt_correction_type' value 'psiscan' changed to
'psi-scan' according to
/home/saulius/struct/CIF-dictionaries/cif_core.dic dictionary named
'cif_core.dic' version 2.4.2 from 2011-04-26.

Automatic conversion script
Id: cif_fix_values 1891 2012-01-12 08:04:46Z andrius 

The following automatic conversions were performed:

'_refine_ls_weighting_scheme' value 'calc
w=1/[\s^2^(Fo^2^)+(0.0444P)^2^+0.0000P] where P=(Fo^2^+2Fc^2^)/3' was
changed to 'calc'. New tag '_refine_ls_weighting_details' was
created. The value of the new tag was set to
'w=1/[\s^2^(Fo^2^)+(0.0444P)^2^+0.0000P] where P=(Fo^2^+2Fc^2^)/3'.

Automatic conversion script
Id: cif_fix_values 3143 2015-03-26 13:38:13Z robertas 
;
_cod_database_code 4332687

loop_
_symmetry_equiv_pos_as_xyz
'x, y, z'
'-x+1/2, -y, z+1/2'
'-x, y+1/2, -z'
'x+1/2, -y+1/2, -z+1/2'
'-x, -y, -z'
'x-1/2, y, -z-1/2'
'x, -y-1/2, z'
'-x-1/2, y-1/2, z-1/2'

loop_
_atom_site_label
_atom_site_type_symbol
_atom_site_fract_x
_atom_site_fract_y
_atom_site_fract_z
_atom_site_U_iso_or_equiv
_atom_site_adp_type
_atom_site_occupancy
_atom_site_calc_flag
_atom_site_refinement_flags
W1 W 0.47810(4) 0.13709(5) 0.31248(6) 0.0279(2) Uani 1 d .
W2 W 0.50458(4) 0.13711(5) 0.12369(6) 0.0296(2) Uani 1 d .
W3 W 0.58379(4) 0.03409(5) 0.24393(7) 0.0280(2) Uani 1 d .
W4 W 0.56744(7) 0.2500 0.44504(9) 0.0303(4) Uani 1 d S
W5 W 0.67292(4) 0.14752(5) 0.37534(6) 0.0298(2) Uani 1 d .
W6 W 0.70133(4) 0.14683(5) 0.16808(6) 0.0260(2) Uani 1 d .
W7 W 0.62111(7) 0.2500 0.04888(9) 0.0269(3) Uani 1 d S
Rb1 Rb 0.65798(13) 0.01699(15) 0.56944(16) 0.0424(7) Uani 1 d .
Rb2 Rb 0.70194(14) 0.04571(17) -0.06052(18) 0.0553(8) Uani 1 d .
Cr1 Cr 0.63222(15) 0.14807(19) 0.7520(2) 0.0248(8) Uani 1 d .
Cr2 Cr 0.5185(2) 0.2500 0.7757(3) 0.0264(13) Uani 1 d S
B B 0.5906(19) 0.2500 0.240(4) 0.047(14) Uani 1 d S
O1 O 0.4213(7) 0.1008(10) 0.3579(11) 0.042(5) Uani 1 d .
O2 O 0.4647(8) 0.0982(12) 0.0500(11) 0.050(5) Uani 1 d .
O3 O 0.5982(7) -0.0694(8) 0.2467(11) 0.033(4) Uani 1 d .
O4 O 0.5433(12) 0.2500 0.5357(14) 0.043(7) Uani 1 d S
O5 O 0.7147(8) 0.0829(9) 0.4248(10) 0.041(5) Uani 1 d .
O6 O 0.7537(8) 0.0812(9) 0.1463(10) 0.041(5) Uani 1 d .
O7 O 0.6206(13) 0.2500 -0.0496(17) 0.053(8) Uani 1 d S
O8 O 0.4548(7) 0.1199(9) 0.2077(10) 0.035(4) Uani 1 d .
O9 O 0.5191(7) 0.0377(8) 0.3054(10) 0.036(5) Uani 1 d .
O10 O 0.5407(6) 0.0357(8) 0.1526(9) 0.026(4) Uani 1 d .
O11 O 0.4590(10) 0.2500 0.3021(14) 0.033(6) Uani 1 d S
O12 O 0.4825(11) 0.2500 0.1228(13) 0.031(6) Uani 1 d S
O13 O 0.5217(8) 0.1700(8) 0.3968(9) 0.035(4) Uani 1 d .
O14 O 0.6212(8) 0.1671(8) 0.4574(9) 0.036(4) Uani 1 d .
O15 O 0.7067(12) 0.2500 0.4024(15) 0.039(7) Uani 1 d S
O16 O 0.6239(7) 0.0705(8) 0.3332(10) 0.031(4) Uani 1 d .
O17 O 0.6448(6) 0.0706(8) 0.1829(10) 0.026(4) Uani 1 d .
O18 O 0.7076(8) 0.1517(8) 0.2790(9) 0.035(4) Uani 1 d .
O19 O 0.7412(9) 0.2500 0.1639(13) 0.022(5) Uani 1 d S
O20 O 0.6757(6) 0.1679(10) 0.0657(9) 0.030(4) Uani 1 d .
O21 O 0.5675(7) 0.1699(9) 0.0690(9) 0.030(4) Uani 1 d .
O22 O 0.5550(6) 0.1721(8) 0.2357(9) 0.025(4) Uani 1 d .
O23 O 0.6175(10) 0.2500 0.3239(13) 0.026(6) Uani 1 d S
O24 O 0.6351(10) 0.2500 0.1818(16) 0.034(6) Uani 1 d S
O31 O 0.5928(8) 0.2500 0.7588(15) 0.022(5) Uani 1 d S
O32 O 0.6758(6) 0.0419(8) 0.7405(10) 0.027(4) Uani 1 d .
O33 O 0.4349(12) 0.2500 0.7929(18) 0.063(9) Uani 1 d S
O34 O 0.5821(8) 0.0983(10) 0.6757(10) 0.039(5) Uani 1 d .
O35 O 0.5048(8) 0.1662(9) 0.6968(10) 0.040(5) Uani 1 d .
O36 O 0.5953(8) 0.0951(10) 0.8408(11) 0.045(5) Uani 1 d .
O37 O 0.5200(7) 0.1645(9) 0.8602(10) 0.035(4) Uani 1 d .
O38 O 0.6752(7) 0.1802(9) 0.6590(9) 0.031(4) Uani 1 d .
O39 O 0.6912(7) 0.1814(10) 0.8256(10) 0.035(4) Uani 1 d .
C1 C 0.5343(11) 0.1156(14) 0.6603(14) 0.030(6) Uiso 1 d .
C2 C 0.5528(11) 0.1103(14) 0.8765(15) 0.033(6) Uiso 1 d .
C3 C 0.6849(14) 0.2500 0.627(2) 0.029(8) Uiso 1 d S
C4 C 0.7074(19) 0.2500 0.848(3) 0.048(11) Uiso 1 d S
OW1 O 0.6546(7) -0.0855(10) 0.8305(12) 0.049(5) Uani 1 d .
OW2 O 0.3817(10) 0.0227(15) -0.0317(12) 0.075(8) Uani 1 d .
OW3 O 0.5566(10) -0.0029(13) 0.4735(13) 0.066(7) Uani 1 d .
OW4 O 0.7798(9) 0.0848(18) 0.750(2) 0.125(12) Uani 1 d .
OW5 O 0.8030(11) 0.1335(13) -0.0324(16) 0.094(9) Uani 1 d .
OW6 O 0.7896(12) 0.1000(16) 0.5764(17) 0.106(10) Uani 1 d .
OW7 O 0.8394(18) 0.2500 0.087(3) 0.125(17) Uani 1 d S
OW8 O 0.8155(18) 0.2500 0.312(3) 0.13(2) Uani 1 d S
OW9 O 0.4216(15) 0.2500 0.9499(14) 0.072(10) Uani 1 d S
OW10 O 0.8089(16) 0.2500 0.498(2) 0.098(14) Uani 1 d S

loop_
_atom_site_aniso_label
_atom_site_aniso_U_11
_atom_site_aniso_U_22
_atom_site_aniso_U_33
_atom_site_aniso_U_23
_atom_site_aniso_U_13
_atom_site_aniso_U_12
W1 0.0285(6) 0.0227(4) 0.0326(5) 0.0010(4) 0.0069(5) -0.0032(4)
W2 0.0303(6) 0.0289(4) 0.0296(5) -0.0019(4) -0.0024(5) -0.0058(4)
W3 0.0286(5) 0.0178(3) 0.0377(6) -0.0005(4) 0.0049(6) -0.0002(4)
W4 0.0362(9) 0.0311(7) 0.0235(8) 0.000 0.0025(8) 0.000
W5 0.0338(6) 0.0262(4) 0.0294(5) 0.0036(4) -0.0056(5) 0.0030(4)
W6 0.0237(5) 0.0205(4) 0.0338(5) 0.0005(4) 0.0054(5) 0.0023(4)
W7 0.0299(9) 0.0280(6) 0.0228(8) 0.000 0.0029(7) 0.000
Rb1 0.0512(18) 0.0412(12) 0.0347(14) -0.0003(11) 0.0072(16) 0.0055(13)
Rb2 0.060(2) 0.0510(15) 0.0547(19) -0.0004(14) -0.0070(19) 0.0136(16)
Cr1 0.024(2) 0.0211(14) 0.030(2) -0.0029(17) -0.0010(18) 0.0004(15)
Cr2 0.019(3) 0.033(2) 0.027(3) 0.000 -0.002(3) 0.000
B 0.02(2) 0.025(17) 0.09(4) 0.000 -0.02(3) 0.000
O1 0.019(10) 0.045(10) 0.063(14) -0.005(9) 0.026(10) -0.017(8)
O2 0.029(11) 0.067(12) 0.054(13) -0.005(11) -0.010(11) -0.021(10)
O3 0.043(11) 0.023(7) 0.034(10) 0.000(7) 0.020(10) -0.016(7)
O4 0.06(2) 0.044(14) 0.029(15) 0.000 0.030(15) 0.000
O5 0.061(14) 0.033(9) 0.029(10) -0.002(8) -0.015(10) -0.006(9)
O6 0.039(12) 0.038(9) 0.046(12) 0.012(8) 0.016(11) 0.014(8)
O7 0.05(2) 0.057(16) 0.05(2) 0.000 0.020(18) 0.000
O8 0.028(10) 0.033(8) 0.043(11) -0.015(8) 0.004(9) -0.020(8)
O9 0.034(11) 0.025(7) 0.050(11) 0.015(8) 0.023(10) 0.016(8)
O10 0.015(8) 0.020(7) 0.041(10) -0.001(7) 0.007(8) -0.010(6)
O11 0.020(14) 0.057(14) 0.021(13) 0.000 0.008(12) 0.000
O12 0.048(17) 0.032(11) 0.012(11) 0.000 -0.003(13) 0.000
O13 0.047(12) 0.021(7) 0.038(10) -0.005(7) 0.000(10) 0.004(8)
O14 0.064(13) 0.020(7) 0.025(9) 0.003(7) 0.001(10) 0.003(8)
O15 0.050(19) 0.023(11) 0.044(17) 0.000 -0.001(16) 0.000
O16 0.039(11) 0.023(7) 0.032(10) 0.003(7) 0.005(9) 0.011(7)
O17 0.019(9) 0.025(7) 0.035(10) -0.007(7) -0.009(8) 0.014(6)
O18 0.051(12) 0.021(7) 0.033(9) 0.008(7) 0.004(9) -0.012(8)
O19 0.029(14) 0.006(8) 0.032(13) 0.000 -0.007(12) 0.000
O20 0.017(9) 0.052(9) 0.021(8) -0.001(8) -0.014(8) 0.002(8)
O21 0.021(9) 0.036(8) 0.033(10) 0.001(8) -0.012(9) 0.000(7)
O22 0.018(9) 0.030(7) 0.027(9) -0.002(7) -0.001(8) -0.011(7)
O23 0.029(15) 0.027(10) 0.023(13) 0.000 -0.014(12) 0.000
O24 0.019(14) 0.034(12) 0.050(18) 0.000 -0.007(14) 0.000
O31 0.010(11) 0.012(8) 0.044(15) 0.000 0.001(12) 0.000
O32 0.021(9) 0.026(7) 0.033(10) 0.005(7) 0.001(9) -0.002(7)
O33 0.021(16) 0.11(2) 0.06(2) 0.000 0.021(16) 0.000
O34 0.033(11) 0.037(9) 0.048(12) -0.034(9) -0.011(10) 0.010(8)
O35 0.051(13) 0.033(8) 0.037(10) 0.003(8) -0.009(10) -0.009(9)
O36 0.061(15) 0.032(9) 0.042(11) 0.009(8) 0.023(11) -0.003(9)
O37 0.032(10) 0.026(7) 0.047(11) -0.007(8) -0.006(10) -0.012(8)
O38 0.044(12) 0.031(8) 0.019(8) -0.007(7) 0.011(8) 0.001(8)
O39 0.014(9) 0.045(9) 0.046(11) -0.014(8) -0.016(9) 0.005(7)
OW1 0.023(10) 0.038(9) 0.087(16) 0.009(10) -0.016(12) 0.002(8)
OW2 0.065(17) 0.117(19) 0.044(14) -0.043(14) 0.013(13) -0.027(15)
OW3 0.068(18) 0.074(14) 0.057(15) -0.010(13) -0.009(14) -0.002(12)
OW4 0.026(13) 0.15(2) 0.20(3) -0.07(3) -0.02(2) 0.043(15)
OW5 0.08(2) 0.067(15) 0.13(2) 0.021(15) -0.03(2) -0.001(14)
OW6 0.09(2) 0.10(2) 0.13(2) 0.008(19) 0.00(2) -0.002(17)
OW7 0.08(3) 0.12(3) 0.18(5) 0.000 0.05(4) 0.000
OW8 0.13(4) 0.026(14) 0.24(6) 0.000 -0.10(4) 0.000
OW9 0.08(3) 0.13(3) 0.004(13) 0.000 0.009(17) 0.000
OW10 0.07(3) 0.10(3) 0.12(4) 0.000 -0.04(3) 0.000

loop_
_atom_type_symbol
_atom_type_description
_atom_type_scat_dispersion_real
_atom_type_scat_dispersion_imag
_atom_type_scat_source
W W -0.8490 6.8722 'International Tables Vol C Tables 4.2.6.8 and 6.1.1.4'
Rb Rb -0.9393 2.9676 'International Tables Vol C Tables 4.2.6.8 and 6.1.1.4'
Cr Cr 0.3209 0.6236 'International Tables Vol C Tables 4.2.6.8 and 6.1.1.4'
O O 0.0106 0.0060 'International Tables Vol C Tables 4.2.6.8 and 6.1.1.4'
C C 0.0033 0.0016 'International Tables Vol C Tables 4.2.6.8 and 6.1.1.4'
B B 0.0013 0.0007 'International Tables Vol C Tables 4.2.6.8 and 6.1.1.4'
H H 0.0000 0.0000 'International Tables Vol C Tables 4.2.6.8 and 6.1.1.4'
